data_4033316
loop_
_publ_author_name
'Yoshimura, Akira'
'Nguyen, Khiem C.'
'Rohde, Gregory T.'
'Postnikov, Pavel S.'
'Yusubov, Mekhman S.'
'Zhdankin, Viktor V.'

_publ_section_title
;
 Hypervalent Iodine Reagent Mediated Oxidative Heterocyclization of
 Aldoximes with Heterocyclic Alkenes.
;
_journal_issue 22
_journal_name_full 'The Journal of organic chemistry'
_journal_page_first 11742
_journal_page_last 11751
_journal_paper_doi 10.1021/acs.joc.7b01462
_journal_volume 82
_journal_year 2017
_chemical_absolute_configuration ad
_chemical_formula_moiety 'C18 H18 N O2 P'
_chemical_formula_sum 'C18 H18 N O2 P'
_chemical_formula_weight 311.30
_space_group_crystal_system orthorhombic
_space_group_IT_number 19
_space_group_name_Hall 'P 2ac 2ab'
_space_group_name_H-M_alt 'P 21 21 21'
_symmetry_space_group_name_Hall 'P 2ac 2ab'
_symmetry_space_group_name_H-M 'P 21 21 21'
_atom_sites_solution_hydrogens geom
_audit_creation_method SHELXL-2014/7
_cell_angle_alpha 90
_cell_angle_beta 90
_cell_angle_gamma 90
_cell_formula_units_Z 4
_cell_length_a 5.56120(10)
_cell_length_b 14.2627(3)
_cell_length_c 19.1433(13)
_cell_measurement_reflns_used 17390
_cell_measurement_temperature 123
_cell_measurement_theta_max 66.6
_cell_measurement_theta_min 2.3
_cell_volume 1518.40(11)
_computing_cell_refinement
;
CrystalClear-SM Expert 2.0 r12 (Rigaku, 2011)
;
_computing_data_collection
;
CrystalClear-SM Expert 2.0 r12 (Rigaku, 2011)
;
_computing_data_reduction
;
CrystalClear-SM Expert 2.0 r12 (Rigaku, 2011)
;
_computing_structure_refinement 'SHELXL-2014/7 (Sheldrick, 2014)'
_computing_structure_solution
;
SIR2004, J. Appl. Cryst. (2005). 38, 381-388.
;
_diffrn_ambient_temperature 123
_diffrn_detector RX
_diffrn_detector_area_resol_mean 10.0000
_diffrn_measured_fraction_theta_full 1.000
_diffrn_measured_fraction_theta_max 0.999
_diffrn_measurement_device
;
Crystal Goniometer
;
_diffrn_measurement_device_type
;
Rigaku RAXIS conversion
;
_diffrn_measurement_method 'profile data from \w-scans'
_diffrn_measurement_specimen_support Loop
_diffrn_radiation_monochromator 'Graphite Monochromator'
_diffrn_radiation_type CuK\a
_diffrn_radiation_wavelength 1.54187
_diffrn_reflns_av_R_equivalents 0.0459
_diffrn_reflns_av_unetI/netI 0.0378
_diffrn_reflns_Laue_measured_fraction_full 1.000
_diffrn_reflns_Laue_measured_fraction_max 0.999
_diffrn_reflns_limit_h_max 6
_diffrn_reflns_limit_h_min -6
_diffrn_reflns_limit_k_max 16
_diffrn_reflns_limit_k_min -16
_diffrn_reflns_limit_l_max 22
_diffrn_reflns_limit_l_min -21
_diffrn_reflns_number 20379
_diffrn_reflns_point_group_measured_fraction_full 1.000
_diffrn_reflns_point_group_measured_fraction_max 1.000
_diffrn_reflns_theta_full 66.562
_diffrn_reflns_theta_max 66.562
_diffrn_reflns_theta_min 3.865
_diffrn_source 'Sealed Tube'
_diffrn_source_current 40.0
_diffrn_source_power 2.0
_diffrn_source_voltage 50.0
_exptl_absorpt_coefficient_mu 1.657
_exptl_absorpt_correction_T_max 1.000
_exptl_absorpt_correction_T_min 0.858
_exptl_absorpt_correction_type multi-scan
_exptl_absorpt_process_details
;
FS_PROCESS, CrystalClear-SM Expert 2.0 r12 (Rigaku, 2011)
;
_exptl_crystal_colour Colorless
_exptl_crystal_density_diffrn 1.362
_exptl_crystal_description Block
_exptl_crystal_F_000 656
_exptl_crystal_size_max 0.40
_exptl_crystal_size_mid 0.40
_exptl_crystal_size_min 0.40
_refine_diff_density_max 0.240
_refine_diff_density_min -0.237
_refine_diff_density_rms 0.050
_refine_ls_abs_structure_details
;
 Refined as an inversion twin.
;
_refine_ls_abs_structure_Flack 0.00(4)
_refine_ls_extinction_method none
_refine_ls_goodness_of_fit_ref 1.082
_refine_ls_hydrogen_treatment constr
_refine_ls_matrix_type full
_refine_ls_number_parameters 201
_refine_ls_number_reflns 2690
_refine_ls_number_restraints 0
_refine_ls_restrained_S_all 1.082
_refine_ls_R_factor_all 0.0402
_refine_ls_R_factor_gt 0.0374
_refine_ls_shift/su_max 0.001
_refine_ls_shift/su_mean 0.000
_refine_ls_structure_factor_coef Fsqd
_refine_ls_weighting_details 'w=1/[\s^2^(Fo^2^)+(0.0542P)^2^+0.2961P] where P=(Fo^2^+2Fc^2^)/3'
_refine_ls_weighting_scheme calc
_refine_ls_wR_factor_gt 0.0912
_refine_ls_wR_factor_ref 0.0986
_reflns_Friedel_coverage 0.694
_reflns_Friedel_fraction_full 1.001
_reflns_Friedel_fraction_max 1.000
_reflns_number_gt 2531
_reflns_number_total 2690
_reflns_threshold_expression 'I > 2\s(I)'
_cod_data_source_file jo7b01462_si_001.cif
_cod_data_source_block 02042017-2
_cod_depositor_comments
;
The following automatic conversions were performed:

'_exptl_absorpt_correction_type' value 'Multi-scan' changed to
'multi-scan' according to
/home/data/users/saulius/crontab/automatic-downloads/current/ACS/lib/dictionaries/cif_core.dic
dictionary named 'cif_core.dic' version 2.4.2 from 2011-04-26.

Automatic conversion script
Id: cif_fix_values 4973 2017-02-22 13:04:09Z antanas 
;
_cod_database_code 4033316
_shelx_shelxl_version_number 2014/7
_shelx_space_group_comment
;
The symmetry employed for this shelxl refinement is uniquely defined
by the following loop, which should always be used as a source of
symmetry information in preference to the above space-group names.
They are only intended as comments.
;

loop_
_space_group_symop_operation_xyz
'x, y, z'
'-x+1/2, -y, z+1/2'
'x+1/2, -y+1/2, -z'
'-x, y+1/2, -z+1/2'

loop_
_atom_site_label
_atom_site_type_symbol
_atom_site_fract_x
_atom_site_fract_y
_atom_site_fract_z
_atom_site_U_iso_or_equiv
_atom_site_adp_type
_atom_site_occupancy
_atom_site_site_symmetry_order
_atom_site_calc_flag
_atom_site_refinement_flags_posn
_atom_site_refinement_flags_adp
P1 P 0.72442(14) 0.50742(5) 0.66006(4) 0.0233(2) Uani 1 1 d . .
O1 O 0.5136(4) 0.55263(15) 0.62623(11) 0.0286(5) Uani 1 1 d . .
N1 N 0.6920(5) 0.70568(17) 0.75495(13) 0.0262(6) Uani 1 1 d . .
C1 C 0.6587(6) 0.4383(2) 0.73778(16) 0.0282(8) Uani 1 1 d . .
H1A H 0.4961 0.4503 0.7537 0.034 Uiso 1 1 calc R U
H1B H 0.6745 0.3719 0.7278 0.034 Uiso 1 1 calc R U
C2 C 0.8415(6) 0.4681(2) 0.79382(16) 0.0294(8) Uani 1 1 d . .
H2A H 0.7716 0.4606 0.8399 0.035 Uiso 1 1 calc R U
H2B H 0.9834 0.4288 0.7910 0.035 Uiso 1 1 calc R U
O2 O 0.7021(4) 0.62772(15) 0.80154(10) 0.0264(5) Uani 1 1 d . .
C3 C 0.9109(6) 0.5699(2) 0.78249(17) 0.0247(7) Uani 1 1 d . .
C4 C 1.1216(6) 0.6014(2) 0.82662(17) 0.0322(8) Uani 1 1 d . .
H4A H 1.2616 0.5656 0.8143 0.048 Uiso 1 1 calc R U
H4B H 1.0850 0.5918 0.8751 0.048 Uiso 1 1 calc R U
H4C H 1.1519 0.6667 0.8184 0.048 Uiso 1 1 calc R U
C5 C 0.9318(6) 0.5909(2) 0.70413(15) 0.0213(7) Uani 1 1 d . .
H5 H 1.0971 0.5884 0.6865 0.026 Uiso 1 1 calc R U
C6 C 0.8223(6) 0.6868(2) 0.70091(16) 0.0222(7) Uani 1 1 d . .
C7 C 0.8354(6) 0.7523(2) 0.64195(15) 0.0217(7) Uani 1 1 d . .
C8 C 1.0315(6) 0.7513(2) 0.59639(16) 0.0253(7) Uani 1 1 d . .
H8 H 1.1555 0.7085 0.6030 0.030 Uiso 1 1 calc R U
C9 C 1.0407(6) 0.8145(2) 0.54124(17) 0.0289(8) Uani 1 1 d . .
H9 H 1.1710 0.8132 0.5108 0.035 Uiso 1 1 calc R U
C11 C 0.6631(6) 0.8794(2) 0.57594(17) 0.0283(7) Uani 1 1 d . .
H11 H 0.5392 0.9223 0.5693 0.034 Uiso 1 1 calc R U
C10 C 0.8586(6) 0.8795(2) 0.53091(17) 0.0278(7) Uani 1 1 d . .
H10 H 0.8674 0.9224 0.4944 0.033 Uiso 1 1 calc R U
C13 C 0.9015(6) 0.4363(2) 0.60152(16) 0.0242(7) Uani 1 1 d . .
C12 C 0.6504(6) 0.8163(2) 0.63054(16) 0.0248(7) Uani 1 1 d . .
H12 H 0.5172 0.8166 0.6599 0.030 Uiso 1 1 calc R U
C14 C 0.8534(6) 0.4399(2) 0.53013(15) 0.0270(7) Uani 1 1 d . .
H14 H 0.7293 0.4775 0.5135 0.032 Uiso 1 1 calc R U
C16 C 1.1748(6) 0.3318(2) 0.50853(17) 0.0314(8) Uani 1 1 d . .
H16 H 1.2674 0.2972 0.4774 0.038 Uiso 1 1 calc R U
C17 C 1.2225(7) 0.3274(2) 0.57959(17) 0.0334(8) Uani 1 1 d . .
H17 H 1.3464 0.2896 0.5961 0.040 Uiso 1 1 calc R U
C18 C 1.0856(6) 0.3792(2) 0.62574(18) 0.0306(8) Uani 1 1 d . .
H18 H 1.1170 0.3759 0.6734 0.037 Uiso 1 1 calc R U
C15 C 0.9894(6) 0.3877(2) 0.48388(17) 0.0308(8) Uani 1 1 d . .
H15 H 0.9566 0.3901 0.4363 0.037 Uiso 1 1 calc R U

loop_
_atom_site_aniso_label
_atom_site_aniso_U_11
_atom_site_aniso_U_22
_atom_site_aniso_U_33
_atom_site_aniso_U_23
_atom_site_aniso_U_13
_atom_site_aniso_U_12
P1 0.0252(4) 0.0232(4) 0.0215(4) 0.0007(3) -0.0004(3) -0.0005(3)
O1 0.0299(13) 0.0290(12) 0.0271(12) -0.0014(10) -0.0036(10) 0.0005(10)
N1 0.0291(15) 0.0261(13) 0.0233(13) 0.0020(11) 0.0022(13) 0.0009(12)
C1 0.0317(19) 0.0234(15) 0.0296(17) 0.0020(14) 0.0041(15) -0.0069(14)
C2 0.0343(19) 0.0306(18) 0.0232(17) 0.0043(13) 0.0004(15) 0.0044(15)
O2 0.0277(12) 0.0304(11) 0.0211(11) 0.0027(9) 0.0053(10) 0.0031(10)
C3 0.0241(17) 0.0272(17) 0.0228(16) 0.0019(14) -0.0015(14) 0.0043(14)
C4 0.0289(19) 0.037(2) 0.0304(19) -0.0002(16) -0.0010(15) -0.0007(16)
C5 0.0201(16) 0.0224(15) 0.0213(16) 0.0005(13) 0.0012(12) 0.0013(13)
C6 0.0195(16) 0.0230(15) 0.0240(16) -0.0032(13) -0.0036(13) -0.0055(13)
C7 0.0229(16) 0.0203(14) 0.0220(15) -0.0038(12) 0.0010(13) -0.0033(13)
C8 0.0241(17) 0.0250(16) 0.0269(17) -0.0038(14) -0.0027(14) 0.0008(14)
C9 0.0302(19) 0.0302(17) 0.0265(18) -0.0024(14) 0.0053(15) -0.0055(15)
C11 0.0314(19) 0.0238(16) 0.0295(17) -0.0015(14) -0.0072(15) 0.0018(15)
C10 0.0323(19) 0.0259(16) 0.0253(17) 0.0023(14) -0.0017(15) -0.0053(15)
C13 0.0260(16) 0.0202(15) 0.0263(17) 0.0040(13) 0.0003(14) -0.0045(13)
C12 0.0265(17) 0.0253(16) 0.0225(16) -0.0024(13) 0.0047(14) 0.0001(14)
C14 0.0340(19) 0.0217(15) 0.0254(17) 0.0015(13) -0.0002(15) -0.0007(15)
C16 0.038(2) 0.0247(17) 0.0318(18) -0.0024(14) 0.0084(16) 0.0001(16)
C17 0.0329(19) 0.0313(17) 0.0360(19) -0.0004(15) 0.0007(17) 0.0038(16)
C18 0.036(2) 0.0290(17) 0.0265(18) -0.0037(15) -0.0047(15) 0.0039(16)
C15 0.042(2) 0.0284(17) 0.0217(17) 0.0004(13) 0.0033(16) -0.0026(16)

loop_
_atom_type_symbol
_atom_type_description
_atom_type_scat_dispersion_real
_atom_type_scat_dispersion_imag
_atom_type_scat_source
C C 0.0181 0.0091 'International Tables Vol C Tables 4.2.6.8 and 6.1.1.4'
H H 0.0000 0.0000 'International Tables Vol C Tables 4.2.6.8 and 6.1.1.4'
N N 0.0311 0.0180 'International Tables Vol C Tables 4.2.6.8 and 6.1.1.4'
O O 0.0492 0.0322 'International Tables Vol C Tables 4.2.6.8 and 6.1.1.4'
P P 0.2955 0.4335 'International Tables Vol C Tables 4.2.6.8 and 6.1.1.4'

loop_
_geom_angle_atom_site_label_1
_geom_angle_atom_site_label_2
_geom_angle_atom_site_label_3
_geom_angle
O1 P1 C13 113.82(13)
O1 P1 C1 115.62(15)
C13 P1 C1 108.22(15)
O1 P1 C5 114.12(13)
C13 P1 C5 107.66(14)
C1 P1 C5 95.76(14)
C6 N1 O2 108.4(2)
C2 C1 P1 106.7(2)
C2 C1 H1A 110.4
P1 C1 H1A 110.4
C2 C1 H1B 110.4
P1 C1 H1B 110.4
H1A C1 H1B 108.6
C3 C2 C1 109.4(3)
C3 C2 H2A 109.8
C1 C2 H2A 109.8
C3 C2 H2B 109.8
C1 C2 H2B 109.8
H2A C2 H2B 108.2
N1 O2 C3 108.3(2)
O2 C3 C4 107.8(2)
O2 C3 C2 107.5(3)
C4 C3 C2 113.7(3)
O2 C3 C5 101.1(2)
C4 C3 C5 115.4(3)
C2 C3 C5 110.3(3)
C3 C4 H4A 109.5
C3 C4 H4B 109.5
H4A C4 H4B 109.5
C3 C4 H4C 109.5
H4A C4 H4C 109.5
H4B C4 H4C 109.5
C6 C5 C3 100.9(2)
C6 C5 P1 108.3(2)
C3 C5 P1 105.7(2)
C6 C5 H5 113.6
C3 C5 H5 113.6
P1 C5 H5 113.6
N1 C6 C7 120.8(3)
N1 C6 C5 112.7(3)
C7 C6 C5 126.3(3)
C12 C7 C8 119.1(3)
C12 C7 C6 120.1(3)
C8 C7 C6 120.9(3)
C9 C8 C7 119.8(3)
C9 C8 H8 120.1
C7 C8 H8 120.1
C10 C9 C8 121.0(3)
C10 C9 H9 119.5
C8 C9 H9 119.5
C12 C11 C10 120.7(3)
C12 C11 H11 119.6
C10 C11 H11 119.6
C9 C10 C11 118.9(3)
C9 C10 H10 120.6
C11 C10 H10 120.6
C18 C13 C14 119.4(3)
C18 C13 P1 121.7(3)
C14 C13 P1 118.9(2)
C11 C12 C7 120.5(3)
C11 C12 H12 119.7
C7 C12 H12 119.7
C15 C14 C13 120.3(3)
C15 C14 H14 119.9
C13 C14 H14 119.9
C15 C16 C17 120.1(3)
C15 C16 H16 119.9
C17 C16 H16 119.9
C18 C17 C16 119.8(3)
C18 C17 H17 120.1
C16 C17 H17 120.1
C17 C18 C13 120.5(3)
C17 C18 H18 119.8
C13 C18 H18 119.8
C14 C15 C16 119.9(3)
C14 C15 H15 120.0
C16 C15 H15 120.0

loop_
_geom_bond_atom_site_label_1
_geom_bond_atom_site_label_2
_geom_bond_distance
P1 O1 1.486(2)
P1 C13 1.804(3)
P1 C1 1.822(3)
P1 C5 1.860(3)
N1 C6 1.291(4)
N1 O2 1.426(3)
C1 C2 1.538(4)
C1 H1A 0.9700
C1 H1B 0.9700
C2 C3 1.517(4)
C2 H2A 0.9700
C2 H2B 0.9700
O2 C3 1.470(4)
C3 C4 1.513(5)
C3 C5 1.534(4)
C4 H4A 0.9600
C4 H4B 0.9600
C4 H4C 0.9600
C5 C6 1.498(4)
C5 H5 0.9800
C6 C7 1.467(4)
C7 C12 1.393(4)
C7 C8 1.396(4)
C8 C9 1.389(4)
C8 H8 0.9300
C9 C10 1.388(5)
C9 H9 0.9300
C11 C12 1.381(4)
C11 C10 1.388(5)
C11 H11 0.9300
C10 H10 0.9300
C13 C18 1.388(4)
C13 C14 1.394(4)
C12 H12 0.9300
C14 C15 1.382(4)
C14 H14 0.9300
C16 C15 1.386(5)
C16 C17 1.387(5)
C16 H16 0.9300
C17 C18 1.381(4)
C17 H17 0.9300
C18 H18 0.9300
C15 H15 0.9300

loop_
_geom_torsion_atom_site_label_1
_geom_torsion_atom_site_label_2
_geom_torsion_atom_site_label_3
_geom_torsion_atom_site_label_4
_geom_torsion
O1 P1 C1 C2 -132.3(2)
C13 P1 C1 C2 98.7(2)
C5 P1 C1 C2 -12.0(2)
P1 C1 C2 C3 30.1(3)
C6 N1 O2 C3 17.8(3)
N1 O2 C3 C4 93.3(3)
N1 O2 C3 C2 -143.8(2)
N1 O2 C3 C5 -28.2(3)
C1 C2 C3 O2 70.9(3)
C1 C2 C3 C4 -169.8(3)
C1 C2 C3 C5 -38.4(4)
O2 C3 C5 C6 26.9(3)
C4 C3 C5 C6 -89.1(3)
C2 C3 C5 C6 140.4(3)
O2 C3 C5 P1 -85.8(2)
C4 C3 C5 P1 158.2(2)
C2 C3 C5 P1 27.7(3)
O1 P1 C5 C6 5.4(2)
C13 P1 C5 C6 132.8(2)
C1 P1 C5 C6 -116.0(2)
O1 P1 C5 C3 112.8(2)
C13 P1 C5 C3 -119.8(2)
C1 P1 C5 C3 -8.6(2)
O2 N1 C6 C7 176.6(3)
O2 N1 C6 C5 1.6(3)
C3 C5 C6 N1 -18.9(3)
P1 C5 C6 N1 91.8(3)
C3 C5 C6 C7 166.5(3)
P1 C5 C6 C7 -82.8(3)
N1 C6 C7 C12 -23.5(4)
C5 C6 C7 C12 150.7(3)
N1 C6 C7 C8 156.9(3)
C5 C6 C7 C8 -28.9(5)
C12 C7 C8 C9 0.8(4)
C6 C7 C8 C9 -179.5(3)
C7 C8 C9 C10 0.6(5)
C8 C9 C10 C11 -1.3(5)
C12 C11 C10 C9 0.6(5)
O1 P1 C13 C18 -171.4(2)
C1 P1 C13 C18 -41.4(3)
C5 P1 C13 C18 61.1(3)
O1 P1 C13 C14 9.4(3)
C1 P1 C13 C14 139.4(3)
C5 P1 C13 C14 -118.2(3)
C10 C11 C12 C7 0.8(5)
C8 C7 C12 C11 -1.5(5)
C6 C7 C12 C11 178.8(3)
C18 C13 C14 C15 -0.6(5)
P1 C13 C14 C15 178.6(2)
C15 C16 C17 C18 -0.3(5)
C16 C17 C18 C13 -0.5(5)
C14 C13 C18 C17 0.9(5)
P1 C13 C18 C17 -178.3(3)
C13 C14 C15 C16 -0.1(5)
C17 C16 C15 C14 0.6(5)
